data_7160598
loop_
_publ_author_name
'Ganesan, Ranjithkumar'
'Kamaraj, Sriraghavan'

_publ_section_title
;
 Convergent synthesis of coumarin C3-C4-fused fluorogenic quinoline
 scaffolds <i>via</i> aldehyde activation using <i>in situ</i> generated
 hydrazoic acid.
;
_journal_issue 27
_journal_name_full 'Organic &amp; biomolecular chemistry'
_journal_page_first 6564
_journal_page_last 6569
_journal_paper_doi 10.1039/d5ob00633c
_journal_volume 23
_journal_year 2025
_chemical_formula_sum 'C23 H20 N2 O3'
_chemical_formula_weight 372.41
_space_group_crystal_system orthorhombic
_space_group_IT_number 29
_space_group_name_Hall 'P 2c -2ac'
_space_group_name_H-M_alt 'P c a 21'
_atom_sites_solution_hydrogens geom
_audit_creation_method SHELXL-2019/3
_audit_update_record
;
2023-09-14 deposited with the CCDC.	2025-06-12 downloaded from the CCDC.
;
_cell_angle_alpha 90
_cell_angle_beta 90
_cell_angle_gamma 90
_cell_formula_units_Z 8
_cell_length_a 19.0707(13)
_cell_length_b 9.5161(7)
_cell_length_c 20.4834(14)
_cell_measurement_reflns_used 9886
_cell_measurement_temperature 300(2)
_cell_measurement_theta_max 26.26
_cell_measurement_theta_min 2.39
_cell_volume 3717.3(5)
_computing_cell_refinement 'APEX3/SAINT (Bruker, 2016)'
_computing_data_collection 'APEX3(Bruker, 2016)'
_computing_data_reduction 'SAINT/XPREP (Bruker, 2016)'
_computing_molecular_graphics 'ORTEP3 (Farrugia, 2012)'
_computing_structure_refinement 'SHELXL-2019/2 (Sheldrick, 2019), WinGX'
_computing_structure_solution 'SHELXT 2018/2 (Sheldrick, 2018)'
_diffrn_ambient_temperature 300(2)
_diffrn_measured_fraction_theta_full 0.997
_diffrn_measured_fraction_theta_max 0.998
_diffrn_measurement_device_type 'Bruker D8 Quest Diffractometer'
_diffrn_measurement_method '\f and \w scans'
_diffrn_radiation_type MoK\a
_diffrn_radiation_wavelength 0.71073
_diffrn_reflns_av_R_equivalents 0.0625
_diffrn_reflns_av_unetI/netI 0.0518
_diffrn_reflns_Laue_measured_fraction_full 0.997
_diffrn_reflns_Laue_measured_fraction_max 0.998
_diffrn_reflns_limit_h_max 22
_diffrn_reflns_limit_h_min -25
_diffrn_reflns_limit_k_max 12
_diffrn_reflns_limit_k_min -9
_diffrn_reflns_limit_l_max 25
_diffrn_reflns_limit_l_min -27
_diffrn_reflns_number 47886
_diffrn_reflns_point_group_measured_fraction_full 0.980
_diffrn_reflns_point_group_measured_fraction_max 0.949
_diffrn_reflns_theta_full 25.242
_diffrn_reflns_theta_max 28.277
_diffrn_reflns_theta_min 2.136
_diffrn_source 'sealed tube'
_exptl_absorpt_coefficient_mu 0.089
_exptl_absorpt_correction_T_max 0.7457
_exptl_absorpt_correction_T_min 0.6285
_exptl_absorpt_correction_type multi-scan
_exptl_absorpt_process_details 'SADABS-2016/2 - Bruker AXS'
_exptl_crystal_colour colorless
_exptl_crystal_density_diffrn 1.331
_exptl_crystal_description plate
_exptl_crystal_F_000 1568
_exptl_crystal_size_max 0.240
_exptl_crystal_size_mid 0.230
_exptl_crystal_size_min 0.136
_refine_diff_density_max 0.173
_refine_diff_density_min -0.163
_refine_diff_density_rms 0.034
_refine_ls_abs_structure_details
;
 Flack x determined using 1905 quotients [(I+)-(I-)]/[(I+)+(I-)]
 (Parsons, Flack and Wagner, Acta Cryst. B69 (2013) 249-259).
;
_refine_ls_abs_structure_Flack 0.2(5)
_refine_ls_extinction_method none
_refine_ls_goodness_of_fit_ref 1.020
_refine_ls_hydrogen_treatment constr
_refine_ls_matrix_type full
_refine_ls_number_parameters 507
_refine_ls_number_reflns 8759
_refine_ls_number_restraints 1
_refine_ls_restrained_S_all 1.020
_refine_ls_R_factor_all 0.1001
_refine_ls_R_factor_gt 0.0475
_refine_ls_shift/su_max 0.010
_refine_ls_shift/su_mean 0.001
_refine_ls_structure_factor_coef Fsqd
_refine_ls_weighting_details 'w=1/[\s^2^(Fo^2^)+(0.0558P)^2^+0.3953P] where P=(Fo^2^+2Fc^2^)/3'
_refine_ls_weighting_scheme calc
_refine_ls_wR_factor_gt 0.1025
_refine_ls_wR_factor_ref 0.1274
_reflns_Friedel_coverage 0.851
_reflns_Friedel_fraction_full 0.962
_reflns_Friedel_fraction_max 0.899
_reflns_number_gt 5327
_reflns_number_total 8759
_reflns_threshold_expression 'I > 2\s(I)'
_cod_data_source_file d5ob00633c2.cif
_cod_data_source_block shelx
_cod_depositor_comments 'Adding full bibliography for 7160595--7160598.cif.'
_cod_database_code 7160598
_shelx_shelxl_version_number 2019/3
_shelx_space_group_comment
;
The symmetry employed for this shelxl refinement is uniquely defined
by the following loop, which should always be used as a source of
symmetry information in preference to the above space-group names.
They are only intended as comments.
;
_shelx_estimated_absorpt_t_min 0.979
_shelx_estimated_absorpt_t_max 0.988

loop_
_space_group_symop_operation_xyz
'x, y, z'
'-x, -y, z+1/2'
'x+1/2, -y, z'
'-x+1/2, y, z+1/2'

loop_
_atom_site_label
_atom_site_type_symbol
_atom_site_fract_x
_atom_site_fract_y
_atom_site_fract_z
_atom_site_U_iso_or_equiv
_atom_site_adp_type
_atom_site_occupancy
_atom_site_site_symmetry_order
_atom_site_calc_flag
_atom_site_refinement_flags_posn
_atom_site_refinement_flags_adp
_atom_site_refinement_flags_occupancy
_atom_site_disorder_assembly
_atom_site_disorder_group
C1 C 0.6137(2) 0.4634(4) 0.3806(2) 0.0706(12) Uani 1 1 d . . . . .
H1A H 0.643484 0.484168 0.417740 0.085 Uiso 1 1 calc R U . . .
H1B H 0.604483 0.550819 0.357800 0.085 Uiso 1 1 calc R U . . .
C2 C 0.6513(2) 0.3635(4) 0.3354(2) 0.0726(12) Uani 1 1 d . . . . .
H2A H 0.694473 0.406272 0.320083 0.087 Uiso 1 1 calc R U . . .
H2B H 0.663217 0.278036 0.358692 0.087 Uiso 1 1 calc R U . . .
C3 C 0.60492(19) 0.3290(4) 0.2781(2) 0.0667(11) Uani 1 1 d . . . . .
H3A H 0.627012 0.256973 0.251588 0.080 Uiso 1 1 calc R U . . .
H3B H 0.598820 0.412032 0.251201 0.080 Uiso 1 1 calc R U . . .
C4 C 0.53364(16) 0.2772(4) 0.30137(18) 0.0480(8) Uani 1 1 d . . . . .
C5 C 0.50748(16) 0.3221(3) 0.36239(17) 0.0437(8) Uani 1 1 d . . . . .
C6 C 0.5151(2) 0.4740(4) 0.4584(2) 0.0591(10) Uani 1 1 d . . . . .
H6A H 0.489394 0.555559 0.443039 0.071 Uiso 1 1 calc R U . . .
H6B H 0.550824 0.506132 0.488605 0.071 Uiso 1 1 calc R U . . .
C7 C 0.46599(19) 0.3765(4) 0.49293(18) 0.0603(10) Uani 1 1 d . . . . .
H7A H 0.443978 0.425558 0.529029 0.072 Uiso 1 1 calc R U . . .
H7B H 0.492193 0.297861 0.510619 0.072 Uiso 1 1 calc R U . . .
C8 C 0.40995(18) 0.3222(4) 0.44694(17) 0.0520(9) Uani 1 1 d . . . . .
H8A H 0.385999 0.243434 0.467074 0.062 Uiso 1 1 calc R U . . .
H8B H 0.375658 0.395664 0.439231 0.062 Uiso 1 1 calc R U . . .
C9 C 0.44076(16) 0.2765(3) 0.38306(16) 0.0418(7) Uani 1 1 d . . . . .
C10 C 0.40429(15) 0.1852(3) 0.34284(15) 0.0388(7) Uani 1 1 d . . . . .
C11 C 0.29718(18) 0.0501(4) 0.33455(17) 0.0471(9) Uani 1 1 d . . . . .
C12 C 0.32387(18) -0.0097(3) 0.27352(18) 0.0407(8) Uani 1 1 d . . . . .
C13 C 0.28477(17) -0.1095(3) 0.24229(16) 0.0462(8) Uani 1 1 d . . . . .
H13 H 0.242694 -0.140256 0.260249 0.055 Uiso 1 1 calc R U . . .
C14 C 0.30862(17) -0.1650(3) 0.18298(16) 0.0449(8) Uani 1 1 d . . . . .
C15 C 0.27051(18) -0.2662(4) 0.14681(17) 0.0511(9) Uani 1 1 d . . . . .
H15 H 0.228047 -0.299901 0.162713 0.061 Uiso 1 1 calc R U . . .
C16 C 0.29573(19) -0.3141(4) 0.08904(18) 0.0540(9) Uani 1 1 d . . . . .
C17 C 0.3603(2) -0.2638(4) 0.06510(19) 0.0630(11) Uani 1 1 d . . . . .
H17 H 0.376950 -0.296405 0.025209 0.076 Uiso 1 1 calc R U . . .
C18 C 0.39851(19) -0.1689(4) 0.09907(17) 0.0572(10) Uani 1 1 d . . . . .
H18 H 0.441499 -0.139011 0.082746 0.069 Uiso 1 1 calc R U . . .
C19 C 0.37375(17) -0.1145(3) 0.15935(16) 0.0436(8) Uani 1 1 d . . . . .
C20 C 0.38872(17) 0.0343(3) 0.24714(16) 0.0383(8) Uani 1 1 d . . . . .
C21 C 0.42952(15) 0.1354(3) 0.28338(15) 0.0376(7) Uani 1 1 d . . . . .
C22 C 0.49521(16) 0.1860(3) 0.26375(17) 0.0443(8) Uani 1 1 d . . . . .
H22 H 0.513406 0.156739 0.223867 0.053 Uiso 1 1 calc R U . . .
C23 C 0.1968(2) -0.4608(4) 0.0707(3) 0.0789(14) Uani 1 1 d . . . . .
H23A H 0.201655 -0.500396 0.113575 0.118 Uiso 1 1 calc R U . . .
H23B H 0.180527 -0.531753 0.041061 0.118 Uiso 1 1 calc R U . . .
H23C H 0.163572 -0.384989 0.072034 0.118 Uiso 1 1 calc R U . . .
C24 C 0.3641(2) 0.0599(4) 0.6179(3) 0.0749(13) Uani 1 1 d . . . . .
H24A H 0.394637 0.042711 0.580866 0.090 Uiso 1 1 calc R U . . .
H24B H 0.353007 -0.030128 0.637544 0.090 Uiso 1 1 calc R U . . .
C25 C 0.4017(2) 0.1483(5) 0.6663(2) 0.0786(13) Uani 1 1 d . . . . .
H25A H 0.417943 0.233698 0.645357 0.094 Uiso 1 1 calc R U . . .
H25B H 0.442344 0.097859 0.682433 0.094 Uiso 1 1 calc R U . . .
C26 C 0.35471(19) 0.1856(5) 0.7226(2) 0.0700(12) Uani 1 1 d . . . . .
H26A H 0.377652 0.255544 0.749692 0.084 Uiso 1 1 calc R U . . .
H26B H 0.346680 0.102746 0.749158 0.084 Uiso 1 1 calc R U . . .
C27 C 0.28544(17) 0.2424(4) 0.69920(19) 0.0511(9) Uani 1 1 d . . . . .
C28 C 0.25948(16) 0.2047(3) 0.63681(17) 0.0466(8) Uani 1 1 d . . . . .
C29 C 0.2691(2) 0.0692(4) 0.5358(2) 0.0708(12) Uani 1 1 d . . . . .
H29A H 0.243442 -0.016028 0.546028 0.085 Uiso 1 1 calc R U . . .
H29B H 0.306132 0.045002 0.505356 0.085 Uiso 1 1 calc R U . . .
C30 C 0.2204(2) 0.1726(5) 0.5042(2) 0.0768(13) Uani 1 1 d . . . . .
H30A H 0.199781 0.130959 0.465510 0.092 Uiso 1 1 calc R U . . .
H30B H 0.246459 0.255386 0.491052 0.092 Uiso 1 1 calc R U . . .
C31 C 0.1634(2) 0.2138(4) 0.55115(18) 0.0623(10) Uani 1 1 d . . . . .
H31A H 0.130953 0.136138 0.556273 0.075 Uiso 1 1 calc R U . . .
H31B H 0.137656 0.293088 0.533550 0.075 Uiso 1 1 calc R U . . .
C32 C 0.19339(17) 0.2528(4) 0.61698(17) 0.0460(8) Uani 1 1 d . . . . .
C33 C 0.15678(16) 0.3409(3) 0.65797(16) 0.0412(7) Uani 1 1 d . . . . .
C34 C 0.0491(2) 0.4727(4) 0.66836(18) 0.0497(9) Uani 1 1 d . . . . .
C35 C 0.07683(18) 0.5333(3) 0.72845(18) 0.0426(8) Uani 1 1 d . . . . .
C36 C 0.03861(17) 0.6345(4) 0.76058(17) 0.0489(9) Uani 1 1 d . . . . .
H36 H -0.004112 0.664387 0.743654 0.059 Uiso 1 1 calc R U . . .
C37 C 0.06398(18) 0.6924(3) 0.81871(17) 0.0474(8) Uani 1 1 d . . . . .
C38 C 0.0268(2) 0.7957(4) 0.85408(19) 0.0565(10) Uani 1 1 d . . . . .
H38 H -0.015628 0.829842 0.838270 0.068 Uiso 1 1 calc R U . . .
C39 C 0.0532(2) 0.8451(4) 0.9114(2) 0.0621(11) Uani 1 1 d . . . . .
C40 C 0.1179(3) 0.7947(4) 0.9348(2) 0.0691(12) Uani 1 1 d . . . . .
H40 H 0.135683 0.829690 0.973776 0.083 Uiso 1 1 calc R U . . .
C41 C 0.1549(2) 0.6956(4) 0.90138(18) 0.0610(10) Uani 1 1 d . . . . .
H41 H 0.197593 0.663985 0.917684 0.073 Uiso 1 1 calc R U . . .
C42 C 0.12881(18) 0.6405(4) 0.84219(16) 0.0471(8) Uani 1 1 d . . . . .
C43 C 0.14178(18) 0.4889(3) 0.75494(17) 0.0396(8) Uani 1 1 d . . . . .
C44 C 0.18192(16) 0.3869(3) 0.71810(15) 0.0415(8) Uani 1 1 d . . . . .
C45 C 0.24681(17) 0.3329(3) 0.73742(18) 0.0475(8) Uani 1 1 d . . . . .
H45 H 0.264696 0.359228 0.777852 0.057 Uiso 1 1 calc R U . . .
C46 C -0.0468(3) 0.9886(5) 0.9304(3) 0.0946(18) Uani 1 1 d . . . . .
H46A H -0.043733 1.031177 0.888028 0.142 Uiso 1 1 calc R U . . .
H46B H -0.064347 1.056045 0.961209 0.142 Uiso 1 1 calc R U . . .
H46C H -0.078018 0.909552 0.928596 0.142 Uiso 1 1 calc R U . . .
N1 N 0.54823(15) 0.4045(3) 0.40336(15) 0.0573(8) Uani 1 1 d . . . . .
N2 N 0.41345(14) -0.0175(3) 0.19118(15) 0.0454(7) Uani 1 1 d . . . . .
N3 N 0.29996(15) 0.1248(3) 0.59505(16) 0.0624(9) Uani 1 1 d . . . . .
N4 N 0.16737(14) 0.5405(3) 0.81077(14) 0.0457(7) Uani 1 1 d . . . . .
O1 O 0.33905(11) 0.1447(2) 0.36644(11) 0.0484(6) Uani 1 1 d . . . . .
O2 O 0.24100(15) 0.0228(3) 0.35846(15) 0.0713(9) Uani 1 1 d . . . . .
O3 O 0.26322(15) -0.4088(3) 0.04909(14) 0.0725(8) Uani 1 1 d . . . . .
O4 O 0.09125(11) 0.3832(2) 0.63491(11) 0.0514(6) Uani 1 1 d . . . . .
O5 O -0.00791(16) 0.4962(3) 0.64587(15) 0.0667(8) Uani 1 1 d . . . . .
O6 O 0.02120(19) 0.9425(3) 0.95041(15) 0.0839(9) Uani 1 1 d . . . . .

loop_
_atom_site_aniso_label
_atom_site_aniso_U_11
_atom_site_aniso_U_22
_atom_site_aniso_U_33
_atom_site_aniso_U_23
_atom_site_aniso_U_13
_atom_site_aniso_U_12
C1 0.057(2) 0.067(3) 0.088(3) 0.001(2) -0.008(2) -0.019(2)
C2 0.046(2) 0.075(3) 0.097(3) 0.003(2) 0.002(2) -0.015(2)
C3 0.048(2) 0.073(3) 0.079(3) -0.004(2) 0.009(2) -0.0088(19)
C4 0.0373(17) 0.050(2) 0.057(2) 0.0045(17) 0.0006(16) 0.0000(15)
C5 0.0401(17) 0.0406(19) 0.0504(19) 0.0003(16) -0.0081(16) 0.0011(14)
C6 0.063(2) 0.050(2) 0.064(3) -0.0069(19) -0.018(2) -0.0003(18)
C7 0.056(2) 0.075(3) 0.050(2) -0.0129(19) -0.0123(18) 0.000(2)
C8 0.055(2) 0.056(2) 0.0442(19) -0.0084(17) -0.0043(17) 0.0010(17)
C9 0.0404(17) 0.0424(18) 0.0425(19) -0.0011(15) -0.0052(15) 0.0045(15)
C10 0.0341(16) 0.0443(19) 0.0380(18) 0.0008(14) -0.0006(14) 0.0020(14)
C11 0.042(2) 0.063(2) 0.0365(19) -0.0097(17) 0.0024(16) -0.0052(17)
C12 0.0384(19) 0.0480(19) 0.036(2) -0.0029(15) 0.0002(15) 0.0039(14)
C13 0.0410(18) 0.051(2) 0.046(2) -0.0044(16) 0.0012(15) -0.0007(15)
C14 0.0447(18) 0.0465(19) 0.0436(19) -0.0042(16) -0.0034(15) 0.0041(15)
C15 0.052(2) 0.050(2) 0.052(2) -0.0077(17) -0.0059(18) 0.0009(16)
C16 0.062(2) 0.046(2) 0.054(2) -0.0109(17) -0.0111(19) 0.0053(18)
C17 0.072(3) 0.067(3) 0.051(2) -0.0217(19) 0.001(2) 0.008(2)
C18 0.054(2) 0.068(2) 0.050(2) -0.0129(19) 0.0041(18) 0.0040(18)
C19 0.0431(18) 0.0475(19) 0.0401(18) -0.0062(15) 0.0006(15) 0.0073(15)
C20 0.0368(18) 0.0402(18) 0.038(2) -0.0015(15) 0.0008(15) 0.0053(14)
C21 0.0317(15) 0.0423(18) 0.0388(18) 0.0003(14) 0.0010(13) 0.0055(13)
C22 0.0390(16) 0.0483(19) 0.0456(19) -0.0012(16) 0.0062(15) 0.0028(15)
C23 0.081(3) 0.069(3) 0.086(4) -0.021(2) -0.024(3) -0.012(2)
C24 0.057(2) 0.064(3) 0.104(4) -0.013(3) 0.011(3) 0.008(2)
C25 0.049(2) 0.084(3) 0.102(4) -0.003(3) 0.003(2) 0.012(2)
C26 0.045(2) 0.078(3) 0.087(3) -0.002(2) -0.001(2) 0.008(2)
C27 0.0382(17) 0.051(2) 0.064(2) -0.0018(18) 0.0015(17) -0.0011(16)
C28 0.0428(18) 0.0421(18) 0.055(2) -0.0044(16) 0.0094(17) -0.0035(15)
C29 0.067(3) 0.067(3) 0.079(3) -0.026(2) 0.018(2) -0.003(2)
C30 0.077(3) 0.096(3) 0.057(2) -0.025(2) 0.011(2) 0.001(3)
C31 0.060(2) 0.076(3) 0.051(2) -0.018(2) 0.0019(19) 0.003(2)
C32 0.0439(18) 0.0475(19) 0.047(2) -0.0067(16) 0.0047(16) -0.0053(15)
C33 0.0372(17) 0.0434(18) 0.0431(19) -0.0021(15) 0.0000(15) -0.0023(14)
C34 0.046(2) 0.055(2) 0.048(2) -0.0022(18) 0.0033(18) 0.0035(17)
C35 0.042(2) 0.045(2) 0.040(2) -0.0007(16) 0.0033(17) -0.0021(15)
C36 0.0462(19) 0.054(2) 0.046(2) 0.0012(17) 0.0032(16) 0.0049(16)
C37 0.054(2) 0.0406(18) 0.047(2) -0.0037(16) 0.0133(17) -0.0055(16)
C38 0.068(2) 0.045(2) 0.057(2) 0.0009(17) 0.018(2) -0.0006(18)
C39 0.087(3) 0.042(2) 0.057(2) -0.0094(18) 0.025(2) -0.010(2)
C40 0.096(3) 0.060(2) 0.050(2) -0.017(2) 0.010(2) -0.022(2)
C41 0.068(2) 0.062(2) 0.053(2) -0.011(2) -0.0007(19) -0.014(2)
C42 0.054(2) 0.0450(19) 0.0425(19) -0.0054(15) 0.0067(16) -0.0129(16)
C43 0.0381(18) 0.0404(18) 0.040(2) -0.0005(15) 0.0052(16) -0.0066(14)
C44 0.0395(17) 0.0417(18) 0.0431(19) -0.0021(15) 0.0031(15) -0.0061(14)
C45 0.0423(17) 0.0505(19) 0.050(2) -0.0040(17) -0.0028(16) -0.0067(16)
C46 0.118(5) 0.063(3) 0.102(4) -0.015(3) 0.050(4) 0.004(3)
N1 0.0469(17) 0.0576(18) 0.068(2) -0.0089(16) -0.0052(15) -0.0076(15)
N2 0.0443(17) 0.0510(17) 0.0408(18) -0.0065(13) 0.0045(14) 0.0056(13)
N3 0.0528(18) 0.0625(19) 0.072(2) -0.0175(17) 0.0079(16) 0.0064(15)
N4 0.0444(17) 0.0513(17) 0.0415(18) -0.0072(14) 0.0009(14) -0.0063(13)
O1 0.0402(12) 0.0643(15) 0.0408(13) -0.0140(11) 0.0047(10) -0.0059(11)
O2 0.0514(17) 0.105(2) 0.057(2) -0.0270(16) 0.0197(16) -0.0226(15)
O3 0.0860(19) 0.0659(17) 0.0658(17) -0.0270(14) -0.0107(15) -0.0055(15)
O4 0.0444(13) 0.0661(15) 0.0436(13) -0.0103(12) -0.0040(11) 0.0075(11)
O5 0.0563(17) 0.0875(19) 0.056(2) -0.0099(14) -0.0130(16) 0.0181(14)
O6 0.124(3) 0.0560(17) 0.0717(19) -0.0211(15) 0.0294(19) -0.0020(18)

loop_
_atom_type_symbol
_atom_type_description
_atom_type_scat_dispersion_real
_atom_type_scat_dispersion_imag
_atom_type_scat_source
C C 0.0033 0.0016 'International Tables Vol C Tables 4.2.6.8 and 6.1.1.4'
H H 0.0000 0.0000 'International Tables Vol C Tables 4.2.6.8 and 6.1.1.4'
N N 0.0061 0.0033 'International Tables Vol C Tables 4.2.6.8 and 6.1.1.4'
O O 0.0106 0.0060 'International Tables Vol C Tables 4.2.6.8 and 6.1.1.4'

loop_
_geom_angle_atom_site_label_1
_geom_angle_atom_site_label_2
_geom_angle_atom_site_label_3
_geom_angle
_geom_angle_site_symmetry_1
_geom_angle_site_symmetry_3
_geom_angle_publ_flag
N1 C1 C2 111.4(3) . . ?
N1 C1 H1A 109.4 . . ?
C2 C1 H1A 109.4 . . ?
N1 C1 H1B 109.4 . . ?
C2 C1 H1B 109.4 . . ?
H1A C1 H1B 108.0 . . ?
C3 C2 C1 109.7(3) . . ?
C3 C2 H2A 109.7 . . ?
C1 C2 H2A 109.7 . . ?
C3 C2 H2B 109.7 . . ?
C1 C2 H2B 109.7 . . ?
H2A C2 H2B 108.2 . . ?
C2 C3 C4 110.5(3) . . ?
C2 C3 H3A 109.5 . . ?
C4 C3 H3A 109.5 . . ?
C2 C3 H3B 109.5 . . ?
C4 C3 H3B 109.5 . . ?
H3A C3 H3B 108.1 . . ?
C22 C4 C5 120.0(3) . . ?
C22 C4 C3 120.3(3) . . ?
C5 C4 C3 119.7(3) . . ?
N1 C5 C9 119.9(3) . . ?
N1 C5 C4 120.6(3) . . ?
C9 C5 C4 119.5(3) . . ?
N1 C6 C7 110.9(3) . . ?
N1 C6 H6A 109.5 . . ?
C7 C6 H6A 109.5 . . ?
N1 C6 H6B 109.5 . . ?
C7 C6 H6B 109.5 . . ?
H6A C6 H6B 108.0 . . ?
C6 C7 C8 111.0(3) . . ?
C6 C7 H7A 109.4 . . ?
C8 C7 H7A 109.4 . . ?
C6 C7 H7B 109.4 . . ?
C8 C7 H7B 109.4 . . ?
H7A C7 H7B 108.0 . . ?
C9 C8 C7 111.4(3) . . ?
C9 C8 H8A 109.3 . . ?
C7 C8 H8A 109.3 . . ?
C9 C8 H8B 109.3 . . ?
C7 C8 H8B 109.3 . . ?
H8A C8 H8B 108.0 . . ?
C10 C9 C5 117.9(3) . . ?
C10 C9 C8 120.3(3) . . ?
C5 C9 C8 121.8(3) . . ?
C9 C10 O1 114.7(3) . . ?
C9 C10 C21 124.1(3) . . ?
O1 C10 C21 121.2(3) . . ?
O2 C11 O1 117.8(3) . . ?
O2 C11 C12 124.8(3) . . ?
O1 C11 C12 117.4(3) . . ?
C13 C12 C20 120.3(3) . . ?
C13 C12 C11 118.7(3) . . ?
C20 C12 C11 121.0(3) . . ?
C12 C13 C14 119.4(3) . . ?
C12 C13 H13 120.3 . . ?
C14 C13 H13 120.3 . . ?
C13 C14 C15 122.9(3) . . ?
C13 C14 C19 117.0(3) . . ?
C15 C14 C19 120.1(3) . . ?
C16 C15 C14 120.2(3) . . ?
C16 C15 H15 119.9 . . ?
C14 C15 H15 119.9 . . ?
C15 C16 O3 125.7(4) . . ?
C15 C16 C17 120.0(3) . . ?
O3 C16 C17 114.3(3) . . ?
C18 C17 C16 121.2(3) . . ?
C18 C17 H17 119.4 . . ?
C16 C17 H17 119.4 . . ?
C17 C18 C19 120.8(3) . . ?
C17 C18 H18 119.6 . . ?
C19 C18 H18 119.6 . . ?
N2 C19 C14 123.6(3) . . ?
N2 C19 C18 118.6(3) . . ?
C14 C19 C18 117.7(3) . . ?
N2 C20 C12 121.9(3) . . ?
N2 C20 C21 119.8(3) . . ?
C12 C20 C21 118.2(3) . . ?
C10 C21 C22 116.3(3) . . ?
C10 C21 C20 119.4(3) . . ?
C22 C21 C20 124.3(3) . . ?
C4 C22 C21 122.2(3) . . ?
C4 C22 H22 118.9 . . ?
C21 C22 H22 118.9 . . ?
O3 C23 H23A 109.5 . . ?
O3 C23 H23B 109.5 . . ?
H23A C23 H23B 109.5 . . ?
O3 C23 H23C 109.5 . . ?
H23A C23 H23C 109.5 . . ?
H23B C23 H23C 109.5 . . ?
N3 C24 C25 112.4(3) . . ?
N3 C24 H24A 109.1 . . ?
C25 C24 H24A 109.1 . . ?
N3 C24 H24B 109.1 . . ?
C25 C24 H24B 109.1 . . ?
H24A C24 H24B 107.8 . . ?
C24 C25 C26 111.0(4) . . ?
C24 C25 H25A 109.4 . . ?
C26 C25 H25A 109.4 . . ?
C24 C25 H25B 109.4 . . ?
C26 C25 H25B 109.4 . . ?
H25A C25 H25B 108.0 . . ?
C25 C26 C27 111.3(4) . . ?
C25 C26 H26A 109.4 . . ?
C27 C26 H26A 109.4 . . ?
C25 C26 H26B 109.4 . . ?
C27 C26 H26B 109.4 . . ?
H26A C26 H26B 108.0 . . ?
C45 C27 C28 119.0(3) . . ?
C45 C27 C26 120.8(4) . . ?
C28 C27 C26 120.2(3) . . ?
N3 C28 C32 120.2(3) . . ?
N3 C28 C27 120.2(3) . . ?
C32 C28 C27 119.6(3) . . ?
N3 C29 C30 111.9(3) . . ?
N3 C29 H29A 109.2 . . ?
C30 C29 H29A 109.2 . . ?
N3 C29 H29B 109.2 . . ?
C30 C29 H29B 109.2 . . ?
H29A C29 H29B 107.9 . . ?
C29 C30 C31 110.1(4) . . ?
C29 C30 H30A 109.6 . . ?
C31 C30 H30A 109.6 . . ?
C29 C30 H30B 109.6 . . ?
C31 C30 H30B 109.6 . . ?
H30A C30 H30B 108.2 . . ?
C30 C31 C32 111.2(3) . . ?
C30 C31 H31A 109.4 . . ?
C32 C31 H31A 109.4 . . ?
C30 C31 H31B 109.4 . . ?
C32 C31 H31B 109.4 . . ?
H31A C31 H31B 108.0 . . ?
C33 C32 C28 118.6(3) . . ?
C33 C32 C31 120.1(3) . . ?
C28 C32 C31 121.2(3) . . ?
C32 C33 C44 123.8(3) . . ?
C32 C33 O4 115.0(3) . . ?
C44 C33 O4 121.2(3) . . ?
O5 C34 O4 117.3(3) . . ?
O5 C34 C35 125.3(3) . . ?
O4 C34 C35 117.4(3) . . ?
C36 C35 C43 119.3(3) . . ?
C36 C35 C34 119.3(3) . . ?
C43 C35 C34 121.5(3) . . ?
C35 C36 C37 120.0(3) . . ?
C35 C36 H36 120.0 . . ?
C37 C36 H36 120.0 . . ?
C36 C37 C38 122.5(3) . . ?
C36 C37 C42 117.0(3) . . ?
C38 C37 C42 120.5(3) . . ?
C39 C38 C37 119.8(4) . . ?
C39 C38 H38 120.1 . . ?
C37 C38 H38 120.1 . . ?
C38 C39 O6 124.9(4) . . ?
C38 C39 C40 120.0(4) . . ?
O6 C39 C40 115.1(4) . . ?
C41 C40 C39 121.3(4) . . ?
C41 C40 H40 119.3 . . ?
C39 C40 H40 119.3 . . ?
C40 C41 C42 120.4(4) . . ?
C40 C41 H41 119.8 . . ?
C42 C41 H41 119.8 . . ?
N4 C42 C41 118.3(3) . . ?
N4 C42 C37 123.6(3) . . ?
C41 C42 C37 118.1(3) . . ?
N4 C43 C35 122.5(3) . . ?
N4 C43 C44 119.9(3) . . ?
C35 C43 C44 117.6(3) . . ?
C33 C44 C45 116.1(3) . . ?
C33 C44 C43 119.3(3) . . ?
C45 C44 C43 124.5(3) . . ?
C27 C45 C44 122.9(3) . . ?
C27 C45 H45 118.6 . . ?
C44 C45 H45 118.6 . . ?
O6 C46 H46A 109.5 . . ?
O6 C46 H46B 109.5 . . ?
H46A C46 H46B 109.5 . . ?
O6 C46 H46C 109.5 . . ?
H46A C46 H46C 109.5 . . ?
H46B C46 H46C 109.5 . . ?
C5 N1 C1 120.5(3) . . ?
C5 N1 C6 118.9(3) . . ?
C1 N1 C6 116.7(3) . . ?
C20 N2 C19 117.8(3) . . ?
C28 N3 C24 120.5(3) . . ?
C28 N3 C29 119.5(3) . . ?
C24 N3 C29 117.3(3) . . ?
C43 N4 C42 117.6(3) . . ?
C11 O1 C10 122.6(3) . . ?
C16 O3 C23 116.4(3) . . ?
C34 O4 C33 122.7(3) . . ?
C39 O6 C46 116.5(4) . . ?

loop_
_geom_bond_atom_site_label_1
_geom_bond_atom_site_label_2
_geom_bond_distance
_geom_bond_site_symmetry_2
_geom_bond_publ_flag
C1 N1 1.446(5) . ?
C1 C2 1.508(6) . ?
C1 H1A 0.9700 . ?
C1 H1B 0.9700 . ?
C2 C3 1.507(6) . ?
C2 H2A 0.9700 . ?
C2 H2B 0.9700 . ?
C3 C4 1.523(5) . ?
C3 H3A 0.9700 . ?
C3 H3B 0.9700 . ?
C4 C22 1.373(5) . ?
C4 C5 1.412(5) . ?
C5 N1 1.387(4) . ?
C5 C9 1.409(5) . ?
C6 N1 1.452(5) . ?
C6 C7 1.496(5) . ?
C6 H6A 0.9700 . ?
C6 H6B 0.9700 . ?
C7 C8 1.515(5) . ?
C7 H7A 0.9700 . ?
C7 H7B 0.9700 . ?
C8 C9 1.499(5) . ?
C8 H8A 0.9700 . ?
C8 H8B 0.9700 . ?
C9 C10 1.384(4) . ?
C10 O1 1.390(4) . ?
C10 C21 1.393(4) . ?
C11 O2 1.207(4) . ?
C11 O1 1.369(4) . ?
C11 C12 1.465(5) . ?
C12 C13 1.366(4) . ?
C12 C20 1.413(5) . ?
C13 C14 1.401(5) . ?
C13 H13 0.9300 . ?
C14 C15 1.416(4) . ?
C14 C19 1.417(5) . ?
C15 C16 1.356(5) . ?
C15 H15 0.9300 . ?
C16 O3 1.366(4) . ?
C16 C17 1.409(5) . ?
C17 C18 1.353(5) . ?
C17 H17 0.9300 . ?
C18 C19 1.420(5) . ?
C18 H18 0.9300 . ?
C19 N2 1.361(4) . ?
C20 N2 1.334(4) . ?
C20 C21 1.443(4) . ?
C21 C22 1.401(4) . ?
C22 H22 0.9300 . ?
C23 O3 1.431(5) . ?
C23 H23A 0.9600 . ?
C23 H23B 0.9600 . ?
C23 H23C 0.9600 . ?
C24 N3 1.447(5) . ?
C24 C25 1.486(6) . ?
C24 H24A 0.9700 . ?
C24 H24B 0.9700 . ?
C25 C26 1.503(6) . ?
C25 H25A 0.9700 . ?
C25 H25B 0.9700 . ?
C26 C27 1.506(5) . ?
C26 H26A 0.9700 . ?
C26 H26B 0.9700 . ?
C27 C45 1.377(5) . ?
C27 C28 1.417(5) . ?
C28 N3 1.381(4) . ?
C28 C32 1.401(5) . ?
C29 N3 1.449(5) . ?
C29 C30 1.499(6) . ?
C29 H29A 0.9700 . ?
C29 H29B 0.9700 . ?
C30 C31 1.503(5) . ?
C30 H30A 0.9700 . ?
C30 H30B 0.9700 . ?
C31 C32 1.511(5) . ?
C31 H31A 0.9700 . ?
C31 H31B 0.9700 . ?
C32 C33 1.377(4) . ?
C33 C44 1.392(4) . ?
C33 O4 1.395(4) . ?
C34 O5 1.202(4) . ?
C34 O4 1.357(4) . ?
C34 C35 1.459(5) . ?
C35 C36 1.375(5) . ?
C35 C43 1.417(5) . ?
C36 C37 1.398(5) . ?
C36 H36 0.9300 . ?
C37 C38 1.412(5) . ?
C37 C42 1.415(5) . ?
C38 C39 1.362(6) . ?
C38 H38 0.9300 . ?
C39 O6 1.367(4) . ?
C39 C40 1.406(6) . ?
C40 C41 1.362(5) . ?
C40 H40 0.9300 . ?
C41 C42 1.411(5) . ?
C41 H41 0.9300 . ?
C42 N4 1.364(4) . ?
C43 N4 1.337(4) . ?
C43 C44 1.448(4) . ?
C44 C45 1.397(5) . ?
C45 H45 0.9300 . ?
C46 O6 1.429(6) . ?
C46 H46A 0.9600 . ?
C46 H46B 0.9600 . ?
C46 H46C 0.9600 . ?

loop_
_geom_hbond_atom_site_label_D
_geom_hbond_atom_site_label_H
_geom_hbond_atom_site_label_A
_geom_hbond_distance_DH
_geom_hbond_distance_HA
_geom_hbond_distance_DA
_geom_hbond_angle_DHA
_geom_hbond_site_symmetry_A
_geom_hbond_publ_flag
C2 H2A N4 0.97 2.69 3.612(5) 158.9 2_664 yes
C30 H30A O2 0.97 2.55 3.332(5) 138.1 . yes
C2 H2A N4 0.97 2.69 3.612(5) 158.9 2_664 yes
C30 H30A O2 0.97 2.55 3.332(5) 138.1 . yes

loop_
_geom_torsion_atom_site_label_1
_geom_torsion_atom_site_label_2
_geom_torsion_atom_site_label_3
_geom_torsion_atom_site_label_4
_geom_torsion
_geom_torsion_site_symmetry_1
_geom_torsion_site_symmetry_2
_geom_torsion_site_symmetry_3
_geom_torsion_site_symmetry_4
_geom_torsion_publ_flag
N1 C1 C2 C3 58.1(5) . . . . ?
C1 C2 C3 C4 -53.0(5) . . . . ?
C2 C3 C4 C22 -151.7(3) . . . . ?
C2 C3 C4 C5 27.5(5) . . . . ?
C22 C4 C5 N1 174.4(3) . . . . ?
C3 C4 C5 N1 -4.8(5) . . . . ?
C22 C4 C5 C9 -2.3(5) . . . . ?
C3 C4 C5 C9 178.5(3) . . . . ?
N1 C6 C7 C8 -58.3(4) . . . . ?
C6 C7 C8 C9 45.5(4) . . . . ?
N1 C5 C9 C10 -174.9(3) . . . . ?
C4 C5 C9 C10 1.9(4) . . . . ?
N1 C5 C9 C8 4.0(5) . . . . ?
C4 C5 C9 C8 -179.2(3) . . . . ?
C7 C8 C9 C10 159.7(3) . . . . ?
C7 C8 C9 C5 -19.2(5) . . . . ?
C5 C9 C10 O1 179.9(3) . . . . ?
C8 C9 C10 O1 0.9(4) . . . . ?
C5 C9 C10 C21 0.2(5) . . . . ?
C8 C9 C10 C21 -178.7(3) . . . . ?
O2 C11 C12 C13 -3.6(6) . . . . ?
O1 C11 C12 C13 176.8(3) . . . . ?
O2 C11 C12 C20 176.4(4) . . . . ?
O1 C11 C12 C20 -3.2(5) . . . . ?
C20 C12 C13 C14 -1.7(5) . . . . ?
C11 C12 C13 C14 178.3(3) . . . . ?
C12 C13 C14 C15 -178.5(3) . . . . ?
C12 C13 C14 C19 1.1(5) . . . . ?
C13 C14 C15 C16 178.8(3) . . . . ?
C19 C14 C15 C16 -0.8(5) . . . . ?
C14 C15 C16 O3 -178.4(3) . . . . ?
C14 C15 C16 C17 0.4(5) . . . . ?
C15 C16 C17 C18 0.7(6) . . . . ?
O3 C16 C17 C18 179.7(3) . . . . ?
C16 C17 C18 C19 -1.5(6) . . . . ?
C13 C14 C19 N2 0.4(5) . . . . ?
C15 C14 C19 N2 -180.0(3) . . . . ?
C13 C14 C19 C18 -179.6(3) . . . . ?
C15 C14 C19 C18 0.0(5) . . . . ?
C17 C18 C19 N2 -178.9(3) . . . . ?
C17 C18 C19 C14 1.2(5) . . . . ?
C13 C12 C20 N2 0.9(5) . . . . ?
C11 C12 C20 N2 -179.1(3) . . . . ?
C13 C12 C20 C21 -177.3(3) . . . . ?
C11 C12 C20 C21 2.7(5) . . . . ?
C9 C10 C21 C22 -1.8(5) . . . . ?
O1 C10 C21 C22 178.5(3) . . . . ?
C9 C10 C21 C20 176.5(3) . . . . ?
O1 C10 C21 C20 -3.1(4) . . . . ?
N2 C20 C21 C10 -177.9(3) . . . . ?
C12 C20 C21 C10 0.5(4) . . . . ?
N2 C20 C21 C22 0.3(5) . . . . ?
C12 C20 C21 C22 178.7(3) . . . . ?
C5 C4 C22 C21 0.6(5) . . . . ?
C3 C4 C22 C21 179.8(3) . . . . ?
C10 C21 C22 C4 1.4(5) . . . . ?
C20 C21 C22 C4 -176.9(3) . . . . ?
N3 C24 C25 C26 55.1(5) . . . . ?
C24 C25 C26 C27 -49.6(5) . . . . ?
C25 C26 C27 C45 -153.6(4) . . . . ?
C25 C26 C27 C28 25.5(5) . . . . ?
C45 C27 C28 N3 174.0(3) . . . . ?
C26 C27 C28 N3 -5.1(5) . . . . ?
C45 C27 C28 C32 -4.0(5) . . . . ?
C26 C27 C28 C32 176.9(3) . . . . ?
N3 C29 C30 C31 -57.7(5) . . . . ?
C29 C30 C31 C32 48.4(5) . . . . ?
N3 C28 C32 C33 -175.2(3) . . . . ?
C27 C28 C32 C33 2.8(5) . . . . ?
N3 C28 C32 C31 2.7(5) . . . . ?
C27 C28 C32 C31 -179.3(3) . . . . ?
C30 C31 C32 C33 155.6(4) . . . . ?
C30 C31 C32 C28 -22.2(5) . . . . ?
C28 C32 C33 C44 0.8(5) . . . . ?
C31 C32 C33 C44 -177.1(3) . . . . ?
C28 C32 C33 O4 -179.5(3) . . . . ?
C31 C32 C33 O4 2.6(5) . . . . ?
O5 C34 C35 C36 -5.6(6) . . . . ?
O4 C34 C35 C36 173.9(3) . . . . ?
O5 C34 C35 C43 173.5(4) . . . . ?
O4 C34 C35 C43 -7.0(5) . . . . ?
C43 C35 C36 C37 0.0(5) . . . . ?
C34 C35 C36 C37 179.2(3) . . . . ?
C35 C36 C37 C38 -179.5(3) . . . . ?
C35 C36 C37 C42 -0.9(5) . . . . ?
C36 C37 C38 C39 178.1(3) . . . . ?
C42 C37 C38 C39 -0.4(5) . . . . ?
C37 C38 C39 O6 -178.5(3) . . . . ?
C37 C38 C39 C40 0.9(5) . . . . ?
C38 C39 C40 C41 -0.6(6) . . . . ?
O6 C39 C40 C41 178.9(3) . . . . ?
C39 C40 C41 C42 -0.2(6) . . . . ?
C40 C41 C42 N4 -179.4(3) . . . . ?
C40 C41 C42 C37 0.6(5) . . . . ?
C36 C37 C42 N4 1.1(5) . . . . ?
C38 C37 C42 N4 179.7(3) . . . . ?
C36 C37 C42 C41 -178.9(3) . . . . ?
C38 C37 C42 C41 -0.3(5) . . . . ?
C36 C35 C43 N4 0.8(5) . . . . ?
C34 C35 C43 N4 -178.3(3) . . . . ?
C36 C35 C43 C44 -177.2(3) . . . . ?
C34 C35 C43 C44 3.7(5) . . . . ?
C32 C33 C44 C45 -3.0(5) . . . . ?
O4 C33 C44 C45 177.3(3) . . . . ?
C32 C33 C44 C43 174.8(3) . . . . ?
O4 C33 C44 C43 -4.9(5) . . . . ?
N4 C43 C44 C33 -175.9(3) . . . . ?
C35 C43 C44 C33 2.2(4) . . . . ?
N4 C43 C44 C45 1.8(5) . . . . ?
C35 C43 C44 C45 179.9(3) . . . . ?
C28 C27 C45 C44 1.7(5) . . . . ?
C26 C27 C45 C44 -179.2(3) . . . . ?
C33 C44 C45 C27 1.7(5) . . . . ?
C43 C44 C45 C27 -176.0(3) . . . . ?
C9 C5 N1 C1 -173.9(3) . . . . ?
C4 C5 N1 C1 9.3(5) . . . . ?
C9 C5 N1 C6 -16.7(4) . . . . ?
C4 C5 N1 C6 166.5(3) . . . . ?
C2 C1 N1 C5 -36.3(5) . . . . ?
C2 C1 N1 C6 166.0(3) . . . . ?
C7 C6 N1 C5 44.1(4) . . . . ?
C7 C6 N1 C1 -157.9(3) . . . . ?
C12 C20 N2 C19 0.5(5) . . . . ?
C21 C20 N2 C19 178.8(3) . . . . ?
C14 C19 N2 C20 -1.2(5) . . . . ?
C18 C19 N2 C20 178.8(3) . . . . ?
C32 C28 N3 C24 -172.1(3) . . . . ?
C27 C28 N3 C24 9.9(5) . . . . ?
C32 C28 N3 C29 -11.3(5) . . . . ?
C27 C28 N3 C29 170.7(3) . . . . ?
C25 C24 N3 C28 -35.3(5) . . . . ?
C25 C24 N3 C29 163.5(4) . . . . ?
C30 C29 N3 C28 39.3(5) . . . . ?
C30 C29 N3 C24 -159.3(3) . . . . ?
C35 C43 N4 C42 -0.6(5) . . . . ?
C44 C43 N4 C42 177.3(3) . . . . ?
C41 C42 N4 C43 179.7(3) . . . . ?
C37 C42 N4 C43 -0.3(5) . . . . ?
O2 C11 O1 C10 -179.1(3) . . . . ?
C12 C11 O1 C10 0.5(5) . . . . ?
C9 C10 O1 C11 -177.0(3) . . . . ?
C21 C10 O1 C11 2.7(5) . . . . ?
C15 C16 O3 C23 0.1(5) . . . . ?
C17 C16 O3 C23 -178.8(3) . . . . ?
O5 C34 O4 C33 -176.0(3) . . . . ?
C35 C34 O4 C33 4.4(5) . . . . ?
C32 C33 O4 C34 -178.3(3) . . . . ?
C44 C33 O4 C34 1.5(5) . . . . ?
C38 C39 O6 C46 3.6(5) . . . . ?
C40 C39 O6 C46 -175.8(4) . . . . ?
